data_8102956
loop_
_publ_author_name
'Gr\"uner, D.'
'Ormeci, A.'
'Kreiner, G.'

_publ_section_title
;
Crystal structure of niobium chromium nickel, Nb(Cr~1-x~Ni~x~)~2~ (x = 0.49)
;
_journal_issue 3
_journal_name_full 'Zeitschrift f\"ur Kristallographie - New Crystal Structures'
_journal_page_first 269
_journal_page_last 270
_journal_volume 221
_journal_year 2006
_chemical_formula_moiety 'Cr1.02 Nb Ni0.98'
_chemical_formula_structural Nb(Cr~0.51~Ni~0.49~)~2~
_chemical_formula_sum 'Cr1.02 Nb Ni0.98'
_chemical_formula_weight 203.55
_chemical_name_common 'niobium chromium nickel'
_chemical_name_systematic
;
niobium chromium nickel
;
_space_group_IT_number 194
_symmetry_cell_setting hexagonal
_symmetry_Int_Tables_number 194
_symmetry_space_group_name_Hall '-P 6c 2c'
_symmetry_space_group_name_H-M 'P 63/m m c'
_atom_sites_solution_primary direct
_atom_sites_solution_secondary difmap
_cell_angle_alpha 90.00
_cell_angle_beta 90.00
_cell_angle_gamma 120.00
_cell_formula_units_Z 4
_cell_length_a 4.8692(5)
_cell_length_b 4.8692(5)
_cell_length_c 7.9628(8)
_cell_measurement_temperature 293(2)
_cell_measurement_theta_max 50
_cell_measurement_theta_min 10
_cell_volume 163.50(3)
_computing_cell_refinement 'CrystalClear (Rigaku Corp., 2000)'
_computing_data_collection 'CrystalClear (Rigaku Corp., 2000)'
_computing_data_reduction 'CrystalClear (Rigaku Corp., 2000)'
_computing_molecular_graphics 'Diamond Vers. 2.0 [3]'
_computing_structure_refinement 'SHELXL-97 [2]'
_computing_structure_solution 'SHELXS-97 [2]'
_diffrn_ambient_temperature 293.1500
_diffrn_detector_area_resol_mean 5.0000
_diffrn_measured_fraction_theta_full 1.0
_diffrn_measured_fraction_theta_max 0.841
_diffrn_measurement_details
;
scan:
 Number of images: 1
            Slice: 0.0000 - 3.0000
      Image width: 3.0000
         Exp time: 540.0000
    Rotation axis: omega
            Omega: 0.0000
              Chi: 0.0000
              Phi: 0.0000
              XTD: 127.4000
           2theta: 0.0000
scan:
 Number of images: 1
            Slice: 45.0000 - 48.0000
      Image width: 3.0000
         Exp time: 540.0000
    Rotation axis: omega
            Omega: 0.0000
              Chi: 0.0000
              Phi: 0.0000
              XTD: 127.4000
           2theta: 0.0000
scan:
 Number of images: 1
            Slice: 90.0000 - 93.0000
      Image width: 3.0000
         Exp time: 540.0000
    Rotation axis: omega
            Omega: 0.0000
              Chi: 0.0000
              Phi: 0.0000
              XTD: 127.4000
           2theta: 0.0000
scan:
 Number of images: 1
            Slice: 135.0000 - 138.0000
      Image width: 3.0000
         Exp time: 540.0000
    Rotation axis: omega
            Omega: 0.0000
              Chi: 0.0000
              Phi: 0.0000
              XTD: 127.4000
           2theta: 0.0000
scan:
 Number of images: 1
            Slice: 180.0000 - 183.0000
      Image width: 3.0000
         Exp time: 540.0000
    Rotation axis: omega
            Omega: 0.0000
              Chi: 0.0000
              Phi: 0.0000
              XTD: 127.4000
           2theta: 0.0000
scan:
 Number of images: 40
            Slice: 60.0000 - 180.0000
      Image width: 3.0000
         Exp time: 1080.0000
    Rotation axis: omega
            Omega: 0.0000
              Chi: 0.0000
              Phi: 0.0000
              XTD: 127.4000
           2theta: 0.0000
scan:
 Number of images: 40
            Slice: 60.0000 - 180.0000
      Image width: 3.0000
         Exp time: 1080.0000
    Rotation axis: omega
            Omega: 0.0000
              Chi: 35.0000
              Phi: 90.0000
              XTD: 127.4000
           2theta: 0.0000

;
_diffrn_measurement_device 'Rigaku R-AXIS RAPID'
_diffrn_measurement_device_details 'Eulerian 3-circle'
_diffrn_measurement_method dtprofit.ref
_diffrn_orient_matrix_type d*Trek
_diffrn_orient_matrix_UB_11 0.0667
_diffrn_orient_matrix_UB_12 0.1327
_diffrn_orient_matrix_UB_13 0.1847
_diffrn_orient_matrix_UB_21 0.0605
_diffrn_orient_matrix_UB_22 0.2268
_diffrn_orient_matrix_UB_23 -0.0327
_diffrn_orient_matrix_UB_31 -0.1192
_diffrn_orient_matrix_UB_32 0.0344
_diffrn_orient_matrix_UB_33 0.0183
_diffrn_radiation_detector RX
_diffrn_radiation_monochromator graphite
_diffrn_radiation_source 'Sealed Tube'
_diffrn_radiation_type MoK\a
_diffrn_radiation_wavelength 0.71073
_diffrn_reflns_av_R_equivalents 0.0488
_diffrn_reflns_av_sigmaI/netI 0.0284
_diffrn_reflns_limit_h_max 7
_diffrn_reflns_limit_h_min -12
_diffrn_reflns_limit_k_max 12
_diffrn_reflns_limit_k_min -11
_diffrn_reflns_limit_l_max 14
_diffrn_reflns_limit_l_min -16
_diffrn_reflns_number 5023
_diffrn_reflns_reduction_process 'Lp corrections applied'
_diffrn_reflns_theta_full 25.0
_diffrn_reflns_theta_max 71.82
_diffrn_reflns_theta_min 4.83
_diffrn_source_current 40.0000
_diffrn_source_power 2.0000
_diffrn_source_voltage 50.0000
_exptl_absorpt_coefficient_mu 24.123
_exptl_absorpt_correction_T_max 1
_exptl_absorpt_correction_T_min 0.3198
_exptl_absorpt_correction_type multi-scan
_exptl_absorpt_process_details
;
 CrystalClear (Rigaku Corp., 2000)
;
_exptl_crystal_colour 'metallic light silver'
_exptl_crystal_density_diffrn 8.269
_exptl_crystal_density_method 'not measured'
_exptl_crystal_description irregular
_exptl_crystal_F_000 372
_exptl_crystal_size_max 0.065
_exptl_crystal_size_mid 0.025
_exptl_crystal_size_min 0.015
_refine_diff_density_max 3.366
_refine_diff_density_min -3.046
_refine_diff_density_rms 0.538
_refine_ls_extinction_method none
_refine_ls_goodness_of_fit_ref 1.429
_refine_ls_matrix_type full
_refine_ls_number_parameters 12
_refine_ls_number_reflns 560
_refine_ls_number_restraints 0
_refine_ls_restrained_S_all 1.429
_refine_ls_R_factor_all 0.0584
_refine_ls_R_factor_gt 0.0520
_refine_ls_shift/su_max 0.000
_refine_ls_shift/su_mean 0.000
_refine_ls_structure_factor_coef Fsqd
_refine_ls_weighting_details 'calc w=1/[\s^2^(Fo^2^)+(0.0246P)^2^+1.3161P] where P=(Fo^2^+2Fc^2^)/3'
_refine_ls_weighting_scheme calc
_refine_ls_wR_factor_gt 0.1091
_refine_ls_wR_factor_ref 0.1108
_reflns_number_gt 522
_reflns_number_total 560
_reflns_threshold_expression >2sigma(I)
_cod_data_source_file 409895.cff
_cod_data_source_block dg_0233a_final
_cod_original_sg_symbol_H-M P63/mmc
_cod_database_code 8102956

loop_
_symmetry_equiv_pos_as_xyz
'x, y, z'
'-x, -y, z+1/2'
'-y, -x, -z+1/2'
'y, x, -z'
'x-y, -y, -z'
'-x+y, y, -z+1/2'
'x, x-y, -z+1/2'
'-x, -x+y, -z'
'-y, x-y, z'
'y, -x+y, z+1/2'
'x-y, x, z+1/2'
'-x+y, -x, z'
'-x, -y, -z'
'x, y, -z-1/2'
'y, x, z-1/2'
'-y, -x, z'
'-x+y, y, z'
'x-y, -y, z-1/2'
'-x, -x+y, z-1/2'
'x, x-y, z'
'y, -x+y, -z'
'-y, x-y, -z-1/2'
'-x+y, -x, -z-1/2'
'x-y, x, -z'

loop_
_atom_site_label
_atom_site_type_symbol
_atom_site_fract_x
_atom_site_fract_y
_atom_site_fract_z
_atom_site_U_iso_or_equiv
_atom_site_adp_type
_atom_site_occupancy
_atom_site_symmetry_multiplicity
_atom_site_Wyckoff_symbol
_atom_site_calc_flag
_atom_site_refinement_flags
_atom_site_disorder_assembly
_atom_site_disorder_group
M1A Cr 0.16995(7) 0.33989(13) 0.2500 0.00575(11) Uani 0.55(3) 6 h d SP . .
M1B Ni 0.16995(7) 0.33989(13) 0.2500 0.00575(11) Uani 0.45(3) 6 h d SP . .
Nb1 Nb 0.3333 0.6667 0.56206(8) 0.00663(11) Uani 1 4 f d S . .
M2A Cr 0.0000 0.0000 0.0000 0.00623(19) Uani 0.38(4) 2 a d SP . .
M2B Ni 0.0000 0.0000 0.0000 0.00623(19) Uani 0.62(4) 2 a d SP . .

loop_
_atom_site_aniso_label
_atom_site_aniso_U_11
_atom_site_aniso_U_22
_atom_site_aniso_U_33
_atom_site_aniso_U_23
_atom_site_aniso_U_13
_atom_site_aniso_U_12
M1A 0.00615(13) 0.00432(15) 0.0062(3) 0.000 0.000 0.00216(8)
M1B 0.00615(13) 0.00432(15) 0.0062(3) 0.000 0.000 0.00216(8)
Nb1 0.00663(11) 0.00663(11) 0.0066(3) 0.000 0.000 0.00331(5)
M2A 0.00660(19) 0.00660(19) 0.0055(5) 0.000 0.000 0.00330(9)
M2B 0.00660(19) 0.00660(19) 0.0055(5) 0.000 0.000 0.00330(9)

loop_
_atom_type_symbol
_atom_type_description
_atom_type_scat_dispersion_real
_atom_type_scat_dispersion_imag
_atom_type_scat_source
Nb Nb -2.0727 0.6215 'International Tables Vol C Tables 4.2.6.8 and 6.1.1.4'
Cr Cr 0.3209 0.6236 'International Tables Vol C Tables 4.2.6.8 and 6.1.1.4'
Ni Ni 0.3393 1.1124 'International Tables Vol C Tables 4.2.6.8 and 6.1.1.4'

loop_
_geom_angle_atom_site_label_1
_geom_angle_atom_site_label_2
_geom_angle_atom_site_label_3
_geom_angle
_geom_angle_site_symmetry_1
_geom_angle_site_symmetry_3
_geom_angle_publ_flag
M1B M1A M1A 0.000(14) 7_565 7_565 ?
M1B M1A M1B 60.0 7_565 3_665 ?
M1A M1A M1B 60.0 7_565 3_665 ?
M1B M1A M1A 60.0 7_565 3_665 ?
M1A M1A M1A 60.0 7_565 3_665 ?
M1B M1A M1A 0.000(14) 3_665 3_665 ?
M1B M1A M2A 120.399(9) 7_565 . ?
M1A M1A M2A 120.399(9) 7_565 . ?
M1B M1A M2A 120.399(9) 3_665 . ?
M1A M1A M2A 120.399(9) 3_665 . ?
M1B M1A M2B 120.399(9) 7_565 2 ?
M1A M1A M2B 120.399(9) 7_565 2 ?
M1B M1A M2B 120.399(9) 3_665 2 ?
M1A M1A M2B 120.399(9) 3_665 2 ?
M2A M1A M2B 108.49(2) . 2 ?
M1B M1A M2A 120.399(9) 7_565 2 ?
M1A M1A M2A 120.399(9) 7_565 2 ?
M1B M1A M2A 120.399(9) 3_665 2 ?
M1A M1A M2A 120.399(9) 3_665 2 ?
M2A M1A M2A 108.49(2) . 2 ?
M2B M1A M2A 0.0 2 2 ?
M1B M1A M1B 120.0 7_565 3 ?
M1A M1A M1B 120.0 7_565 3 ?
M1B M1A M1B 180.0 3_665 3 ?
M1A M1A M1B 180.0 3_665 3 ?
M2A M1A M1B 59.601(9) . 3 ?
M2B M1A M1B 59.601(9) 2 3 ?
M2A M1A M1B 59.601(9) 2 3 ?
M1B M1A M1A 120.0 7_565 3 ?
M1A M1A M1A 120.0 7_565 3 ?
M1B M1A M1A 180.0 3_665 3 ?
M1A M1A M1A 180.0 3_665 3 ?
M2A M1A M1A 59.601(9) . 3 ?
M2B M1A M1A 59.601(9) 2 3 ?
M2A M1A M1A 59.601(9) 2 3 ?
M1B M1A M1A 0.000(13) 3 3 ?
M1B M1A M1A 180.00(3) 7_565 7 ?
M1A M1A M1A 180.00(3) 7_565 7 ?
M1B M1A M1A 120.0 3_665 7 ?
M1A M1A M1A 120.0 3_665 7 ?
M2A M1A M1A 59.601(9) . 7 ?
M2B M1A M1A 59.601(9) 2 7 ?
M2A M1A M1A 59.601(9) 2 7 ?
M1B M1A M1A 60.0 3 7 ?
M1A M1A M1A 60.0 3 7 ?
M1B M1A M1B 180.00(3) 7_565 7 ?
M1A M1A M1B 180.00(3) 7_565 7 ?
M1B M1A M1B 120.0 3_665 7 ?
M1A M1A M1B 120.0 3_665 7 ?
M2A M1A M1B 59.601(9) . 7 ?
M2B M1A M1B 59.601(9) 2 7 ?
M2A M1A M1B 59.601(9) 2 7 ?
M1B M1A M1B 60.0 3 7 ?
M1A M1A M1B 60.0 3 7 ?
M1A M1A M1B 0.0 7 7 ?
M1B M1A Nb1 65.166(10) 7_565 . ?
M1A M1A Nb1 65.166(10) 7_565 . ?
M1B M1A Nb1 65.166(10) 3_665 . ?
M1A M1A Nb1 65.166(10) 3_665 . ?
M2A M1A Nb1 173.26(2) . . ?
M2B M1A Nb1 64.763(10) 2 . ?
M2A M1A Nb1 64.763(10) 2 . ?
M1B M1A Nb1 114.834(10) 3 . ?
M1A M1A Nb1 114.834(10) 3 . ?
M1A M1A Nb1 114.834(10) 7 . ?
M1B M1A Nb1 114.834(10) 7 . ?
M1B M1A Nb1 65.166(10) 7_565 14_556 ?
M1A M1A Nb1 65.166(10) 7_565 14_556 ?
M1B M1A Nb1 65.166(10) 3_665 14_556 ?
M1A M1A Nb1 65.166(10) 3_665 14_556 ?
M2A M1A Nb1 64.763(10) . 14_556 ?
M2B M1A Nb1 173.26(2) 2 14_556 ?
M2A M1A Nb1 173.26(2) 2 14_556 ?
M1B M1A Nb1 114.834(10) 3 14_556 ?
M1A M1A Nb1 114.834(10) 3 14_556 ?
M1A M1A Nb1 114.834(10) 7 14_556 ?
M1B M1A Nb1 114.834(10) 7 14_556 ?
Nb1 M1A Nb1 121.98(2) . 14_556 ?
M1B M1A Nb1 65.319(11) 7_565 2_564 ?
M1A M1A Nb1 65.319(11) 7_565 2_564 ?
M1B M1A Nb1 115.742(11) 3_665 2_564 ?
M1A M1A Nb1 115.742(11) 3_665 2_564 ?
M2A M1A Nb1 64.494(10) . 2_564 ?
M2B M1A Nb1 114.791(15) 2 2_564 ?
M2A M1A Nb1 114.791(15) 2 2_564 ?
M1B M1A Nb1 64.258(11) 3 2_564 ?
M1A M1A Nb1 64.258(11) 3 2_564 ?
M1A M1A Nb1 114.681(11) 7 2_564 ?
M1B M1A Nb1 114.681(11) 7 2_564 ?
Nb1 M1A Nb1 117.557(12) . 2_564 ?
Nb1 M1A Nb1 63.048(9) 14_556 2_564 ?
M1B M1A Nb1 65.319(11) 7_565 13_566 ?
M1A M1A Nb1 65.319(11) 7_565 13_566 ?
M1B M1A Nb1 115.742(11) 3_665 13_566 ?
M1A M1A Nb1 115.742(11) 3_665 13_566 ?
M2A M1A Nb1 114.791(15) . 13_566 ?
M2B M1A Nb1 64.494(10) 2 13_566 ?
M2A M1A Nb1 64.494(10) 2 13_566 ?
M1B M1A Nb1 64.258(11) 3 13_566 ?
M1A M1A Nb1 64.258(11) 3 13_566 ?
M1A M1A Nb1 114.681(11) 7 13_566 ?
M1B M1A Nb1 114.681(11) 7 13_566 ?
Nb1 M1A Nb1 63.048(9) . 13_566 ?
Nb1 M1A Nb1 117.557(12) 14_556 13_566 ?
Nb1 M1A Nb1 63.15(2) 2_564 13_566 ?
M1B M1A Nb1 115.742(11) 7_565 13_666 ?
M1A M1A Nb1 115.742(11) 7_565 13_666 ?
M1B M1A Nb1 65.319(11) 3_665 13_666 ?
M1A M1A Nb1 65.319(11) 3_665 13_666 ?
M2A M1A Nb1 114.791(15) . 13_666 ?
M2B M1A Nb1 64.494(10) 2 13_666 ?
M2A M1A Nb1 64.494(10) 2 13_666 ?
M1B M1A Nb1 114.681(11) 3 13_666 ?
M1A M1A Nb1 114.681(11) 3 13_666 ?
M1A M1A Nb1 64.258(11) 7 13_666 ?
M1B M1A Nb1 64.258(11) 7 13_666 ?
Nb1 M1A Nb1 63.048(9) . 13_666 ?
Nb1 M1A Nb1 117.557(12) 14_556 13_666 ?
Nb1 M1A Nb1 178.89(2) 2_564 13_666 ?
Nb1 M1A Nb1 116.83(2) 13_566 13_666 ?
M1B M1A Nb1 115.742(11) 7_565 2_664 ?
M1A M1A Nb1 115.742(11) 7_565 2_664 ?
M1B M1A Nb1 65.319(11) 3_665 2_664 ?
M1A M1A Nb1 65.319(11) 3_665 2_664 ?
M2A M1A Nb1 64.494(10) . 2_664 ?
M2B M1A Nb1 114.791(15) 2 2_664 ?
M2A M1A Nb1 114.791(15) 2 2_664 ?
M1B M1A Nb1 114.681(11) 3 2_664 ?
M1A M1A Nb1 114.681(11) 3 2_664 ?
M1A M1A Nb1 64.258(11) 7 2_664 ?
M1B M1A Nb1 64.258(11) 7 2_664 ?
Nb1 M1A Nb1 117.557(12) . 2_664 ?
Nb1 M1A Nb1 63.048(9) 14_556 2_664 ?
Nb1 M1A Nb1 116.83(2) 2_564 2_664 ?
Nb1 M1A Nb1 178.89(2) 13_566 2_664 ?
Nb1 M1A Nb1 63.15(2) 13_666 2_664 ?
M1A Nb1 M1B 49.67(2) . 7_565 ?
M1A Nb1 M1A 49.67(2) . 7_565 ?
M1B Nb1 M1A 0.000(12) 7_565 7_565 ?
M1A Nb1 M1B 49.67(2) . 3_665 ?
M1B Nb1 M1B 49.67(2) 7_565 3_665 ?
M1A Nb1 M1B 49.67(2) 7_565 3_665 ?
M1A Nb1 M1A 49.67(2) . 3_665 ?
M1B Nb1 M1A 49.67(2) 7_565 3_665 ?
M1A Nb1 M1A 49.67(2) 7_565 3_665 ?
M1B Nb1 M1A 0.0 3_665 3_665 ?
M1A Nb1 M2B 95.014(16) . 2_565 ?
M1B Nb1 M2B 51.020(12) 7_565 2_565 ?
M1A Nb1 M2B 51.020(12) 7_565 2_565 ?
M1B Nb1 M2B 95.014(16) 3_665 2_565 ?
M1A Nb1 M2B 95.014(16) 3_665 2_565 ?
M1A Nb1 M2A 95.014(16) . 2_565 ?
M1B Nb1 M2A 51.020(12) 7_565 2_565 ?
M1A Nb1 M2A 51.020(12) 7_565 2_565 ?
M1B Nb1 M2A 95.014(16) 3_665 2_565 ?
M1A Nb1 M2A 95.014(16) 3_665 2_565 ?
M2B Nb1 M2A 0.0 2_565 2_565 ?
M1A Nb1 M2B 51.020(12) . 2 ?
M1B Nb1 M2B 95.014(16) 7_565 2 ?
M1A Nb1 M2B 95.014(16) 7_565 2 ?
M1B Nb1 M2B 95.014(16) 3_665 2 ?
M1A Nb1 M2B 95.014(16) 3_665 2 ?
M2B Nb1 M2B 117.067(7) 2_565 2 ?
M2A Nb1 M2B 117.067(7) 2_565 2 ?
M1A Nb1 M2A 51.020(12) . 2 ?
M1B Nb1 M2A 95.014(16) 7_565 2 ?
M1A Nb1 M2A 95.014(16) 7_565 2 ?
M1B Nb1 M2A 95.014(16) 3_665 2 ?
M1A Nb1 M2A 95.014(16) 3_665 2 ?
M2B Nb1 M2A 117.067(7) 2_565 2 ?
M2A Nb1 M2A 117.067(7) 2_565 2 ?
M2B Nb1 M2A 0.0 2 2 ?
M1A Nb1 M2B 95.014(16) . 2_665 ?
M1B Nb1 M2B 95.014(16) 7_565 2_665 ?
M1A Nb1 M2B 95.014(16) 7_565 2_665 ?
M1B Nb1 M2B 51.020(12) 3_665 2_665 ?
M1A Nb1 M2B 51.020(12) 3_665 2_665 ?
M2B Nb1 M2B 117.067(7) 2_565 2_665 ?
M2A Nb1 M2B 117.067(7) 2_565 2_665 ?
M2B Nb1 M2B 117.067(7) 2 2_665 ?
M2A Nb1 M2B 117.067(7) 2 2_665 ?
M1A Nb1 M2A 95.014(16) . 2_665 ?
M1B Nb1 M2A 95.014(16) 7_565 2_665 ?
M1A Nb1 M2A 95.014(16) 7_565 2_665 ?
M1B Nb1 M2A 51.020(12) 3_665 2_665 ?
M1A Nb1 M2A 51.020(12) 3_665 2_665 ?
M2B Nb1 M2A 117.067(7) 2_565 2_665 ?
M2A Nb1 M2A 117.067(7) 2_565 2_665 ?
M2B Nb1 M2A 117.067(7) 2 2_665 ?
M2A Nb1 M2A 117.067(7) 2 2_665 ?
M2B Nb1 M2A 0.0 2_665 2_665 ?
M1A Nb1 M1A 144.892(15) . 15_566 ?
M1B Nb1 M1A 95.883(14) 7_565 15_566 ?
M1A Nb1 M1A 95.883(14) 7_565 15_566 ?
M1B Nb1 M1A 116.952(9) 3_665 15_566 ?
M1A Nb1 M1A 116.952(9) 3_665 15_566 ?
M2B Nb1 M1A 50.862(9) 2_565 15_566 ?
M2A Nb1 M1A 50.862(9) 2_565 15_566 ?
M2B Nb1 M1A 145.289(18) 2 15_566 ?
M2A Nb1 M1A 145.289(18) 2 15_566 ?
M2B Nb1 M1A 94.654(13) 2_665 15_566 ?
M2A Nb1 M1A 94.654(13) 2_665 15_566 ?
M1A Nb1 M1B 144.892(15) . 15_566 ?
M1B Nb1 M1B 95.883(14) 7_565 15_566 ?
M1A Nb1 M1B 95.883(14) 7_565 15_566 ?
M1B Nb1 M1B 116.952(9) 3_665 15_566 ?
M1A Nb1 M1B 116.952(9) 3_665 15_566 ?
M2B Nb1 M1B 50.862(9) 2_565 15_566 ?
M2A Nb1 M1B 50.862(9) 2_565 15_566 ?
M2B Nb1 M1B 145.289(18) 2 15_566 ?
M2A Nb1 M1B 145.289(18) 2 15_566 ?
M2B Nb1 M1B 94.654(13) 2_665 15_566 ?
M2A Nb1 M1B 94.654(13) 2_665 15_566 ?
M1A Nb1 M1B 0.00(2) 15_566 15_566 ?
M1A Nb1 M1B 116.952(9) . 13_566 ?
M1B Nb1 M1B 95.883(15) 7_565 13_566 ?
M1A Nb1 M1B 95.883(15) 7_565 13_566 ?
M1B Nb1 M1B 144.892(15) 3_665 13_566 ?
M1A Nb1 M1B 144.892(15) 3_665 13_566 ?
M2B Nb1 M1B 50.862(9) 2_565 13_566 ?
M2A Nb1 M1B 50.862(9) 2_565 13_566 ?
M2B Nb1 M1B 94.654(13) 2 13_566 ?
M2A Nb1 M1B 94.654(13) 2 13_566 ?
M2B Nb1 M1B 145.289(18) 2_665 13_566 ?
M2A Nb1 M1B 145.289(18) 2_665 13_566 ?
M1A Nb1 M1B 51.48(2) 15_566 13_566 ?
M1B Nb1 M1B 51.48(2) 15_566 13_566 ?
M1A Nb1 M1A 116.952(9) . 13_566 ?
M1B Nb1 M1A 95.883(15) 7_565 13_566 ?
M1A Nb1 M1A 95.883(15) 7_565 13_566 ?
M1B Nb1 M1A 144.892(15) 3_665 13_566 ?
M1A Nb1 M1A 144.892(15) 3_665 13_566 ?
M2B Nb1 M1A 50.862(9) 2_565 13_566 ?
M2A Nb1 M1A 50.862(9) 2_565 13_566 ?
M2B Nb1 M1A 94.654(13) 2 13_566 ?
M2A Nb1 M1A 94.654(13) 2 13_566 ?
M2B Nb1 M1A 145.289(18) 2_665 13_566 ?
M2A Nb1 M1A 145.289(18) 2_665 13_566 ?
M1A Nb1 M1A 51.48(2) 15_566 13_566 ?
M1B Nb1 M1A 51.48(2) 15_566 13_566 ?
M1B Nb1 M1A 0.000(7) 13_566 13_566 ?
M1A Nb1 M1A 95.883(15) . 19_556 ?
M1B Nb1 M1A 116.952(9) 7_565 19_556 ?
M1A Nb1 M1A 116.952(9) 7_565 19_556 ?
M1B Nb1 M1A 144.892(15) 3_665 19_556 ?
M1A Nb1 M1A 144.892(15) 3_665 19_556 ?
M2B Nb1 M1A 94.654(12) 2_565 19_556 ?
M2A Nb1 M1A 94.654(12) 2_565 19_556 ?
M2B Nb1 M1A 50.862(9) 2 19_556 ?
M2A Nb1 M1A 50.862(9) 2 19_556 ?
M2B Nb1 M1A 145.289(17) 2_665 19_556 ?
M2A Nb1 M1A 145.289(17) 2_665 19_556 ?
M1A Nb1 M1A 95.089(16) 15_566 19_556 ?
M1B Nb1 M1A 95.089(16) 15_566 19_556 ?
M1B Nb1 M1A 49.36(2) 13_566 19_556 ?
M1A Nb1 M1A 49.36(2) 13_566 19_556 ?
M1A Nb1 M1B 95.883(15) . 19_556 ?
M1B Nb1 M1B 116.952(9) 7_565 19_556 ?
M1A Nb1 M1B 116.952(9) 7_565 19_556 ?
M1B Nb1 M1B 144.892(15) 3_665 19_556 ?
M1A Nb1 M1B 144.892(15) 3_665 19_556 ?
M2B Nb1 M1B 94.654(12) 2_565 19_556 ?
M2A Nb1 M1B 94.654(12) 2_565 19_556 ?
M2B Nb1 M1B 50.862(9) 2 19_556 ?
M2A Nb1 M1B 50.862(9) 2 19_556 ?
M2B Nb1 M1B 145.289(17) 2_665 19_556 ?
M2A Nb1 M1B 145.289(17) 2_665 19_556 ?
M1A Nb1 M1B 95.089(16) 15_566 19_556 ?
M1B Nb1 M1B 95.089(16) 15_566 19_556 ?
M1B Nb1 M1B 49.36(2) 13_566 19_556 ?
M1A Nb1 M1B 49.36(2) 13_566 19_556 ?
M1A Nb1 M1B 0.0 19_556 19_556 ?
M1A Nb1 M1B 144.892(15) . 19_666 ?
M1B Nb1 M1B 116.952(9) 7_565 19_666 ?
M1A Nb1 M1B 116.952(9) 7_565 19_666 ?
M1B Nb1 M1B 95.883(15) 3_665 19_666 ?
M1A Nb1 M1B 95.883(15) 3_665 19_666 ?
M2B Nb1 M1B 94.654(12) 2_565 19_666 ?
M2A Nb1 M1B 94.654(12) 2_565 19_666 ?
M2B Nb1 M1B 145.289(17) 2 19_666 ?
M2A Nb1 M1B 145.289(17) 2 19_666 ?
M2B Nb1 M1B 50.862(9) 2_665 19_666 ?
M2A Nb1 M1B 50.862(9) 2_665 19_666 ?
M1A Nb1 M1B 49.36(2) 15_566 19_666 ?
M1B Nb1 M1B 49.36(2) 15_566 19_666 ?
M1B Nb1 M1B 95.089(16) 13_566 19_666 ?
M1A Nb1 M1B 95.089(16) 13_566 19_666 ?
M1A Nb1 M1B 116.83(2) 19_556 19_666 ?
M1B Nb1 M1B 116.83(2) 19_556 19_666 ?
M1A Nb1 M1A 144.892(15) . 19_666 ?
M1B Nb1 M1A 116.952(9) 7_565 19_666 ?
M1A Nb1 M1A 116.952(9) 7_565 19_666 ?
M1B Nb1 M1A 95.883(15) 3_665 19_666 ?
M1A Nb1 M1A 95.883(15) 3_665 19_666 ?
M2B Nb1 M1A 94.654(12) 2_565 19_666 ?
M2A Nb1 M1A 94.654(12) 2_565 19_666 ?
M2B Nb1 M1A 145.289(17) 2 19_666 ?
M2A Nb1 M1A 145.289(17) 2 19_666 ?
M2B Nb1 M1A 50.862(9) 2_665 19_666 ?
M2A Nb1 M1A 50.862(9) 2_665 19_666 ?
M1A Nb1 M1A 49.36(2) 15_566 19_666 ?
M1B Nb1 M1A 49.36(2) 15_566 19_666 ?
M1B Nb1 M1A 95.089(16) 13_566 19_666 ?
M1A Nb1 M1A 95.089(16) 13_566 19_666 ?
M1A Nb1 M1A 116.83(2) 19_556 19_666 ?
M1B Nb1 M1A 116.83(2) 19_556 19_666 ?
M1B Nb1 M1A 0.000(12) 19_666 19_666 ?
M1A Nb1 M1B 116.952(9) . 13_666 ?
M1B Nb1 M1B 144.892(15) 7_565 13_666 ?
M1A Nb1 M1B 144.892(15) 7_565 13_666 ?
M1B Nb1 M1B 95.883(14) 3_665 13_666 ?
M1A Nb1 M1B 95.883(14) 3_665 13_666 ?
M2B Nb1 M1B 145.289(18) 2_565 13_666 ?
M2A Nb1 M1B 145.289(18) 2_565 13_666 ?
M2B Nb1 M1B 94.654(12) 2 13_666 ?
M2A Nb1 M1B 94.654(12) 2 13_666 ?
M2B Nb1 M1B 50.862(9) 2_665 13_666 ?
M2A Nb1 M1B 50.862(9) 2_665 13_666 ?
M1A Nb1 M1B 95.089(16) 15_566 13_666 ?
M1B Nb1 M1B 95.089(16) 15_566 13_666 ?
M1B Nb1 M1B 116.83(2) 13_566 13_666 ?
M1A Nb1 M1B 116.83(2) 13_566 13_666 ?
M1A Nb1 M1B 95.089(16) 19_556 13_666 ?
M1B Nb1 M1B 95.089(16) 19_556 13_666 ?
M1B Nb1 M1B 51.48(2) 19_666 13_666 ?
M1A Nb1 M1B 51.48(2) 19_666 13_666 ?
M1A Nb1 M1A 116.952(9) . 13_666 ?
M1B Nb1 M1A 144.892(15) 7_565 13_666 ?
M1A Nb1 M1A 144.892(15) 7_565 13_666 ?
M1B Nb1 M1A 95.883(14) 3_665 13_666 ?
M1A Nb1 M1A 95.883(14) 3_665 13_666 ?
M2B Nb1 M1A 145.289(18) 2_565 13_666 ?
M2A Nb1 M1A 145.289(18) 2_565 13_666 ?
M2B Nb1 M1A 94.654(12) 2 13_666 ?
M2A Nb1 M1A 94.654(12) 2 13_666 ?
M2B Nb1 M1A 50.862(9) 2_665 13_666 ?
M2A Nb1 M1A 50.862(9) 2_665 13_666 ?
M1A Nb1 M1A 95.089(16) 15_566 13_666 ?
M1B Nb1 M1A 95.089(16) 15_566 13_666 ?
M1B Nb1 M1A 116.83(2) 13_566 13_666 ?
M1A Nb1 M1A 116.83(2) 13_566 13_666 ?
M1A Nb1 M1A 95.089(16) 19_556 13_666 ?
M1B Nb1 M1A 95.089(16) 19_556 13_666 ?
M1B Nb1 M1A 51.48(2) 19_666 13_666 ?
M1A Nb1 M1A 51.48(2) 19_666 13_666 ?
M1B Nb1 M1A 0.00(2) 13_666 13_666 ?
M1A Nb1 M1B 95.883(14) . 15_556 ?
M1B Nb1 M1B 144.892(15) 7_565 15_556 ?
M1A Nb1 M1B 144.892(15) 7_565 15_556 ?
M1B Nb1 M1B 116.952(9) 3_665 15_556 ?
M1A Nb1 M1B 116.952(9) 3_665 15_556 ?
M2B Nb1 M1B 145.289(18) 2_565 15_556 ?
M2A Nb1 M1B 145.289(18) 2_565 15_556 ?
M2B Nb1 M1B 50.862(9) 2 15_556 ?
M2A Nb1 M1B 50.862(9) 2 15_556 ?
M2B Nb1 M1B 94.654(12) 2_665 15_556 ?
M2A Nb1 M1B 94.654(12) 2_665 15_556 ?
M1A Nb1 M1B 116.83(2) 15_566 15_556 ?
M1B Nb1 M1B 116.83(2) 15_566 15_556 ?
M1B Nb1 M1B 95.089(16) 13_566 15_556 ?
M1A Nb1 M1B 95.089(16) 13_566 15_556 ?
M1A Nb1 M1B 51.48(2) 19_556 15_556 ?
M1B Nb1 M1B 51.48(2) 19_556 15_556 ?
M1B Nb1 M1B 95.089(16) 19_666 15_556 ?
M1A Nb1 M1B 95.089(16) 19_666 15_556 ?
M1B Nb1 M1B 49.36(2) 13_666 15_556 ?
M1A Nb1 M1B 49.36(2) 13_666 15_556 ?
M1A Nb1 M1A 95.883(14) . 15_556 ?
M1B Nb1 M1A 144.892(15) 7_565 15_556 ?
M1A Nb1 M1A 144.892(15) 7_565 15_556 ?
M1B Nb1 M1A 116.952(9) 3_665 15_556 ?
M1A Nb1 M1A 116.952(9) 3_665 15_556 ?
M2B Nb1 M1A 145.289(18) 2_565 15_556 ?
M2A Nb1 M1A 145.289(18) 2_565 15_556 ?
M2B Nb1 M1A 50.862(9) 2 15_556 ?
M2A Nb1 M1A 50.862(9) 2 15_556 ?
M2B Nb1 M1A 94.654(12) 2_665 15_556 ?
M2A Nb1 M1A 94.654(12) 2_665 15_556 ?
M1A Nb1 M1A 116.83(2) 15_566 15_556 ?
M1B Nb1 M1A 116.83(2) 15_566 15_556 ?
M1B Nb1 M1A 95.089(16) 13_566 15_556 ?
M1A Nb1 M1A 95.089(16) 13_566 15_556 ?
M1A Nb1 M1A 51.48(2) 19_556 15_556 ?
M1B Nb1 M1A 51.48(2) 19_556 15_556 ?
M1B Nb1 M1A 95.089(16) 19_666 15_556 ?
M1A Nb1 M1A 95.089(16) 19_666 15_556 ?
M1B Nb1 M1A 49.36(2) 13_666 15_556 ?
M1A Nb1 M1A 49.36(2) 13_666 15_556 ?
M1B Nb1 M1A 0.000(7) 15_556 15_556 ?
M1A Nb1 Nb1 58.747(19) . 13_566 ?
M1B Nb1 Nb1 58.747(19) 7_565 13_566 ?
M1A Nb1 Nb1 58.747(19) 7_565 13_566 ?
M1B Nb1 Nb1 99.64(3) 3_665 13_566 ?
M1A Nb1 Nb1 99.64(3) 3_665 13_566 ?
M2B Nb1 Nb1 58.534(4) 2_565 13_566 ?
M2A Nb1 Nb1 58.534(4) 2_565 13_566 ?
M2B Nb1 Nb1 58.534(4) 2 13_566 ?
M2A Nb1 Nb1 58.534(4) 2 13_566 ?
M2B Nb1 Nb1 150.66(4) 2_665 13_566 ?
M2A Nb1 Nb1 150.66(4) 2_665 13_566 ?
M1A Nb1 Nb1 100.533(14) 15_566 13_566 ?
M1B Nb1 Nb1 100.533(14) 15_566 13_566 ?
M1B Nb1 Nb1 58.206(14) 13_566 13_566 ?
M1A Nb1 Nb1 58.206(14) 13_566 13_566 ?
M1A Nb1 Nb1 58.206(14) 19_556 13_566 ?
M1B Nb1 Nb1 58.206(14) 19_556 13_566 ?
M1B Nb1 Nb1 149.895(19) 19_666 13_566 ?
M1A Nb1 Nb1 149.895(19) 19_666 13_566 ?
M1B Nb1 Nb1 149.895(19) 13_666 13_566 ?
M1A Nb1 Nb1 149.895(19) 13_666 13_566 ?
M1B Nb1 Nb1 100.533(14) 15_556 13_566 ?
M1A Nb1 Nb1 100.533(14) 15_556 13_566 ?
M1A Nb1 Nb1 99.64(3) . 13_676 ?
M1B Nb1 Nb1 58.747(19) 7_565 13_676 ?
M1A Nb1 Nb1 58.747(19) 7_565 13_676 ?
M1B Nb1 Nb1 58.747(19) 3_665 13_676 ?
M1A Nb1 Nb1 58.747(19) 3_665 13_676 ?
M2B Nb1 Nb1 58.534(4) 2_565 13_676 ?
M2A Nb1 Nb1 58.534(4) 2_565 13_676 ?
M2B Nb1 Nb1 150.66(4) 2 13_676 ?
M2A Nb1 Nb1 150.66(4) 2 13_676 ?
M2B Nb1 Nb1 58.534(4) 2_665 13_676 ?
M2A Nb1 Nb1 58.534(4) 2_665 13_676 ?
M1A Nb1 Nb1 58.206(14) 15_566 13_676 ?
M1B Nb1 Nb1 58.206(14) 15_566 13_676 ?
M1B Nb1 Nb1 100.533(14) 13_566 13_676 ?
M1A Nb1 Nb1 100.533(14) 13_566 13_676 ?
M1A Nb1 Nb1 149.895(19) 19_556 13_676 ?
M1B Nb1 Nb1 149.895(19) 19_556 13_676 ?
M1B Nb1 Nb1 58.206(14) 19_666 13_676 ?
M1A Nb1 Nb1 58.206(14) 19_666 13_676 ?
M1B Nb1 Nb1 100.533(14) 13_666 13_676 ?
M1A Nb1 Nb1 100.533(14) 13_666 13_676 ?
M1B Nb1 Nb1 149.895(19) 15_556 13_676 ?
M1A Nb1 Nb1 149.895(19) 15_556 13_676 ?
Nb1 Nb1 Nb1 109.57(2) 13_566 13_676 ?
M1A Nb1 Nb1 58.747(19) . 13_666 ?
M1B Nb1 Nb1 99.64(3) 7_565 13_666 ?
M1A Nb1 Nb1 99.64(3) 7_565 13_666 ?
M1B Nb1 Nb1 58.747(19) 3_665 13_666 ?
M1A Nb1 Nb1 58.747(19) 3_665 13_666 ?
M2B Nb1 Nb1 150.66(4) 2_565 13_666 ?
M2A Nb1 Nb1 150.66(4) 2_565 13_666 ?
M2B Nb1 Nb1 58.534(4) 2 13_666 ?
M2A Nb1 Nb1 58.534(4) 2 13_666 ?
M2B Nb1 Nb1 58.534(4) 2_665 13_666 ?
M2A Nb1 Nb1 58.534(4) 2_665 13_666 ?
M1A Nb1 Nb1 149.895(19) 15_566 13_666 ?
M1B Nb1 Nb1 149.895(19) 15_566 13_666 ?
M1B Nb1 Nb1 149.895(19) 13_566 13_666 ?
M1A Nb1 Nb1 149.895(19) 13_566 13_666 ?
M1A Nb1 Nb1 100.533(14) 19_556 13_666 ?
M1B Nb1 Nb1 100.533(14) 19_556 13_666 ?
M1B Nb1 Nb1 100.533(14) 19_666 13_666 ?
M1A Nb1 Nb1 100.533(14) 19_666 13_666 ?
M1B Nb1 Nb1 58.206(14) 13_666 13_666 ?
M1A Nb1 Nb1 58.206(14) 13_666 13_666 ?
M1B Nb1 Nb1 58.206(14) 15_556 13_666 ?
M1A Nb1 Nb1 58.206(14) 15_556 13_666 ?
Nb1 Nb1 Nb1 109.57(2) 13_566 13_666 ?
Nb1 Nb1 Nb1 109.57(2) 13_676 13_666 ?
M1A Nb1 Nb1 150.990(12) . 14_557 ?
M1B Nb1 Nb1 150.990(12) 7_565 14_557 ?
M1A Nb1 Nb1 150.990(12) 7_565 14_557 ?
M1B Nb1 Nb1 150.990(12) 3_665 14_557 ?
M1A Nb1 Nb1 150.990(12) 3_665 14_557 ?
M2B Nb1 Nb1 99.970(13) 2_565 14_557 ?
M2A Nb1 Nb1 99.970(13) 2_565 14_557 ?
M2B Nb1 Nb1 99.970(13) 2 14_557 ?
M2A Nb1 Nb1 99.970(13) 2 14_557 ?
M2B Nb1 Nb1 99.970(13) 2_665 14_557 ?
M2A Nb1 Nb1 99.970(13) 2_665 14_557 ?
M1A Nb1 Nb1 58.423(12) 15_566 14_557 ?
M1B Nb1 Nb1 58.423(12) 15_566 14_557 ?
M1B Nb1 Nb1 58.423(12) 13_566 14_557 ?
M1A Nb1 Nb1 58.423(12) 13_566 14_557 ?
M1A Nb1 Nb1 58.423(12) 19_556 14_557 ?
M1B Nb1 Nb1 58.423(12) 19_556 14_557 ?
M1B Nb1 Nb1 58.423(12) 19_666 14_557 ?
M1A Nb1 Nb1 58.423(12) 19_666 14_557 ?
M1B Nb1 Nb1 58.423(12) 13_666 14_557 ?
M1A Nb1 Nb1 58.423(12) 13_666 14_557 ?
M1B Nb1 Nb1 58.423(12) 15_556 14_557 ?
M1A Nb1 Nb1 58.423(12) 15_556 14_557 ?
Nb1 Nb1 Nb1 109.37(2) 13_566 14_557 ?
Nb1 Nb1 Nb1 109.37(2) 13_676 14_557 ?
Nb1 Nb1 Nb1 109.37(2) 13_666 14_557 ?
M1B M2A M1A 0.0 13 13 ?
M1B M2A M1A 180.00(3) 13 . ?
M1A M2A M1A 180.00(3) 13 . ?
M1B M2A M1B 119.203(19) 13 7 ?
M1A M2A M1B 119.203(19) 13 7 ?
M1A M2A M1B 60.797(19) . 7 ?
M1B M2A M1A 119.203(19) 13 7 ?
M1A M2A M1A 119.203(19) 13 7 ?
M1A M2A M1A 60.797(19) . 7 ?
M1B M2A M1A 0.000(13) 7 7 ?
M1B M2A M1B 60.797(19) 13 19 ?
M1A M2A M1B 60.797(19) 13 19 ?
M1A M2A M1B 119.203(19) . 19 ?
M1B M2A M1B 180.0 7 19 ?
M1A M2A M1B 180.0 7 19 ?
M1B M2A M1A 60.797(19) 13 19 ?
M1A M2A M1A 60.797(19) 13 19 ?
M1A M2A M1A 119.203(19) . 19 ?
M1B M2A M1A 180.0 7 19 ?
M1A M2A M1A 180.0 7 19 ?
M1B M2A M1A 0.000(13) 19 19 ?
M1B M2A M1A 119.203(19) 13 3 ?
M1A M2A M1A 119.203(19) 13 3 ?
M1A M2A M1A 60.797(19) . 3 ?
M1B M2A M1A 60.797(19) 7 3 ?
M1A M2A M1A 60.797(19) 7 3 ?
M1B M2A M1A 119.203(19) 19 3 ?
M1A M2A M1A 119.203(19) 19 3 ?
M1B M2A M1B 119.203(19) 13 3 ?
M1A M2A M1B 119.203(19) 13 3 ?
M1A M2A M1B 60.797(19) . 3 ?
M1B M2A M1B 60.797(19) 7 3 ?
M1A M2A M1B 60.797(19) 7 3 ?
M1B M2A M1B 119.203(19) 19 3 ?
M1A M2A M1B 119.203(19) 19 3 ?
M1A M2A M1B 0.00(4) 3 3 ?
M1B M2A M1B 60.797(19) 13 15 ?
M1A M2A M1B 60.797(19) 13 15 ?
M1A M2A M1B 119.203(19) . 15 ?
M1B M2A M1B 119.203(19) 7 15 ?
M1A M2A M1B 119.203(19) 7 15 ?
M1B M2A M1B 60.797(19) 19 15 ?
M1A M2A M1B 60.797(19) 19 15 ?
M1A M2A M1B 180.000(15) 3 15 ?
M1B M2A M1B 180.000(15) 3 15 ?
M1B M2A M1A 60.797(19) 13 15 ?
M1A M2A M1A 60.797(19) 13 15 ?
M1A M2A M1A 119.203(19) . 15 ?
M1B M2A M1A 119.203(19) 7 15 ?
M1A M2A M1A 119.203(19) 7 15 ?
M1B M2A M1A 60.797(19) 19 15 ?
M1A M2A M1A 60.797(19) 19 15 ?
M1A M2A M1A 180.000(15) 3 15 ?
M1B M2A M1A 180.000(15) 3 15 ?
M1B M2A M1A 0.00(3) 15 15 ?
M1B M2A Nb1 64.644(11) 13 14_546 ?
M1A M2A Nb1 64.644(11) 13 14_546 ?
M1A M2A Nb1 115.356(11) . 14_546 ?
M1B M2A Nb1 64.217(18) 7 14_546 ?
M1A M2A Nb1 64.217(18) 7 14_546 ?
M1B M2A Nb1 115.783(18) 19 14_546 ?
M1A M2A Nb1 115.783(18) 19 14_546 ?
M1A M2A Nb1 115.356(11) 3 14_546 ?
M1B M2A Nb1 115.356(11) 3 14_546 ?
M1B M2A Nb1 64.644(11) 15 14_546 ?
M1A M2A Nb1 64.644(11) 15 14_546 ?
M1B M2A Nb1 115.356(11) 13 2_564 ?
M1A M2A Nb1 115.356(11) 13 2_564 ?
M1A M2A Nb1 64.644(11) . 2_564 ?
M1B M2A Nb1 115.783(18) 7 2_564 ?
M1A M2A Nb1 115.783(18) 7 2_564 ?
M1B M2A Nb1 64.217(18) 19 2_564 ?
M1A M2A Nb1 64.217(18) 19 2_564 ?
M1A M2A Nb1 64.644(11) 3 2_564 ?
M1B M2A Nb1 64.644(11) 3 2_564 ?
M1B M2A Nb1 115.356(11) 15 2_564 ?
M1A M2A Nb1 115.356(11) 15 2_564 ?
Nb1 M2A Nb1 180.00(3) 14_546 2_564 ?
M1B M2A Nb1 64.644(11) 13 14_446 ?
M1A M2A Nb1 64.644(11) 13 14_446 ?
M1A M2A Nb1 115.356(11) . 14_446 ?
M1B M2A Nb1 115.356(11) 7 14_446 ?
M1A M2A Nb1 115.356(11) 7 14_446 ?
M1B M2A Nb1 64.644(11) 19 14_446 ?
M1A M2A Nb1 64.644(11) 19 14_446 ?
M1A M2A Nb1 64.217(18) 3 14_446 ?
M1B M2A Nb1 64.217(18) 3 14_446 ?
M1B M2A Nb1 115.783(18) 15 14_446 ?
M1A M2A Nb1 115.783(18) 15 14_446 ?
Nb1 M2A Nb1 117.067(7) 14_546 14_446 ?
Nb1 M2A Nb1 62.933(7) 2_564 14_446 ?
M1B M2A Nb1 115.356(11) 13 2_664 ?
M1A M2A Nb1 115.356(11) 13 2_664 ?
M1A M2A Nb1 64.644(11) . 2_664 ?
M1B M2A Nb1 64.644(11) 7 2_664 ?
M1A M2A Nb1 64.644(11) 7 2_664 ?
M1B M2A Nb1 115.356(11) 19 2_664 ?
M1A M2A Nb1 115.356(11) 19 2_664 ?
M1A M2A Nb1 115.783(18) 3 2_664 ?
M1B M2A Nb1 115.783(18) 3 2_664 ?
M1B M2A Nb1 64.217(18) 15 2_664 ?
M1A M2A Nb1 64.217(18) 15 2_664 ?
Nb1 M2A Nb1 62.933(7) 14_546 2_664 ?
Nb1 M2A Nb1 117.067(7) 2_564 2_664 ?
Nb1 M2A Nb1 180.00(3) 14_446 2_664 ?
M1B M2A Nb1 115.783(18) 13 14_556 ?
M1A M2A Nb1 115.783(18) 13 14_556 ?
M1A M2A Nb1 64.217(18) . 14_556 ?
M1B M2A Nb1 115.356(11) 7 14_556 ?
M1A M2A Nb1 115.356(11) 7 14_556 ?
M1B M2A Nb1 64.644(11) 19 14_556 ?
M1A M2A Nb1 64.644(11) 19 14_556 ?
M1A M2A Nb1 115.356(11) 3 14_556 ?
M1B M2A Nb1 115.356(11) 3 14_556 ?
M1B M2A Nb1 64.644(11) 15 14_556 ?
M1A M2A Nb1 64.644(11) 15 14_556 ?
Nb1 M2A Nb1 117.067(7) 14_546 14_556 ?
Nb1 M2A Nb1 62.933(7) 2_564 14_556 ?
Nb1 M2A Nb1 117.067(7) 14_446 14_556 ?
Nb1 M2A Nb1 62.933(7) 2_664 14_556 ?
M1B M2A Nb1 64.217(18) 13 2_554 ?
M1A M2A Nb1 64.217(18) 13 2_554 ?
M1A M2A Nb1 115.783(18) . 2_554 ?
M1B M2A Nb1 64.644(11) 7 2_554 ?
M1A M2A Nb1 64.644(11) 7 2_554 ?
M1B M2A Nb1 115.356(11) 19 2_554 ?
M1A M2A Nb1 115.356(11) 19 2_554 ?
M1A M2A Nb1 64.644(11) 3 2_554 ?
M1B M2A Nb1 64.644(11) 3 2_554 ?
M1B M2A Nb1 115.356(11) 15 2_554 ?
M1A M2A Nb1 115.356(11) 15 2_554 ?
Nb1 M2A Nb1 62.933(7) 14_546 2_554 ?
Nb1 M2A Nb1 117.067(7) 2_564 2_554 ?
Nb1 M2A Nb1 62.933(7) 14_446 2_554 ?
Nb1 M2A Nb1 117.067(7) 2_664 2_554 ?
Nb1 M2A Nb1 180.00(3) 14_556 2_554 ?

loop_
_geom_bond_atom_site_label_1
_geom_bond_atom_site_label_2
_geom_bond_distance
_geom_bond_site_symmetry_2
_geom_bond_publ_flag
M1A M1B 2.3867(10) 7_565 ?
M1A M1A 2.3867(10) 7_565 ?
M1A M1B 2.3867(10) 3_665 ?
M1A M1A 2.3867(10) 3_665 ?
M1A M2A 2.4530(4) . ?
M1A M2B 2.4530(4) 2 ?
M1A M2A 2.4530(4) 2 ?
M1A M1B 2.4825(10) 3 ?
M1A M1A 2.4825(10) 3 ?
M1A M1A 2.4825(10) 7 ?
M1A M1B 2.4825(10) 7 ?
M1A Nb1 2.8414(7) . ?
M1A Nb1 2.8414(7) 14_556 ?
M1A Nb1 2.8579(4) 2_564 ?
M1A Nb1 2.8579(4) 13_566 ?
M1A Nb1 2.8579(4) 13_666 ?
M1A Nb1 2.8579(4) 2_664 ?
Nb1 M1B 2.8414(7) 7_565 ?
Nb1 M1A 2.8414(7) 7_565 ?
Nb1 M1B 2.8414(7) 3_665 ?
Nb1 M1A 2.8414(7) 3_665 ?
Nb1 M2B 2.8543(3) 2_565 ?
Nb1 M2A 2.8543(3) 2_565 ?
Nb1 M2B 2.8543(3) 2 ?
Nb1 M2A 2.8543(3) 2 ?
Nb1 M2B 2.8543(3) 2_665 ?
Nb1 M2A 2.8543(3) 2_665 ?
Nb1 M1A 2.8579(4) 15_566 ?
Nb1 M1B 2.8579(4) 15_566 ?
Nb1 M1B 2.8579(4) 13_566 ?
Nb1 M1A 2.8579(4) 13_566 ?
Nb1 M1A 2.8579(4) 19_556 ?
Nb1 M1B 2.8579(4) 19_556 ?
Nb1 M1B 2.8579(4) 19_666 ?
Nb1 M1A 2.8579(4) 19_666 ?
Nb1 M1B 2.8579(4) 13_666 ?
Nb1 M1A 2.8579(4) 13_666 ?
Nb1 M1B 2.8579(4) 15_556 ?
Nb1 M1A 2.8579(4) 15_556 ?
Nb1 Nb1 2.9799(5) 13_566 ?
Nb1 Nb1 2.9799(5) 13_676 ?
Nb1 Nb1 2.9799(5) 13_666 ?
Nb1 Nb1 2.9930(13) 14_557 ?
M2A M1B 2.4530(4) 13 ?
M2A M1A 2.4530(4) 13 ?
M2A M1B 2.4530(4) 7 ?
M2A M1A 2.4530(4) 7 ?
M2A M1B 2.4530(4) 19 ?
M2A M1A 2.4530(4) 19 ?
M2A M1A 2.4530(4) 3 ?
M2A M1B 2.4530(4) 3 ?
M2A M1B 2.4530(4) 15 ?
M2A M1A 2.4530(4) 15 ?
M2A Nb1 2.8543(3) 14_546 ?
M2A Nb1 2.8543(3) 2_564 ?
M2A Nb1 2.8543(3) 14_446 ?
M2A Nb1 2.8543(3) 2_664 ?
M2A Nb1 2.8543(3) 14_556 ?
M2A Nb1 2.8543(3) 2_554 ?
